data_4304998
loop_
_publ_author_name
'Yixun Zhang'
'Banglin Chen'
'Frank R. Fronczek'
'Andrew W. Maverick'

_publ_section_title
;
A Nanoporous Ag-Fe Mixed-Metal-Organic Framework Exhibiting
Single-Crystal-to-Single-Crystal Transformations upon Guest Exchange
;
_journal_name_full 'Inorganic Chemistry'
_journal_page_first 4433
_journal_page_last 4435
_journal_paper_doi 10.1021/ic800183v
_journal_volume 47
_journal_year 2008
_chemical_compound_source 'local laboratory'
_chemical_formula_moiety 'C30 H30 Fe N3 O6, Ag N O3, 2(C6 H4 CL2), 2(C2 H3 N)'
_chemical_formula_sum 'C46 H44 Ag Cl4 Fe N6 O9'
_chemical_formula_weight 1130.39
_chemical_name_common
;
 Silver nitrate-iron(III) pyridylacetylacetonate
 acetonitrile-1,2-dichlorobenzene solvate (1:1:2:2)
;
_chemical_name_systematic
;
 [Nitratosilver][tris-[3-(4-pyridinyl)-2,4-pentanedionato]iron],
 compound with 1,2-dichlorobenzene and acetonitrile (1:2:2)
;
_space_group_IT_number 2
_symmetry_cell_setting triclinic
_symmetry_space_group_name_Hall '-P 1'
_symmetry_space_group_name_H-M 'P -1'
_atom_sites_solution_hydrogens geom
_atom_sites_solution_primary direct
_atom_sites_solution_secondary difmap
_audit_creation_method SHELXL-97
_cell_angle_alpha 109.691(10)
_cell_angle_beta 98.453(10)
_cell_angle_gamma 90.388(12)
_cell_formula_units_Z 2
_cell_length_a 10.474(2)
_cell_length_b 15.215(3)
_cell_length_c 17.051(4)
_cell_measurement_reflns_used 11069
_cell_measurement_temperature 110
_cell_measurement_theta_max 27.5
_cell_measurement_theta_min 2.5
_cell_volume 2526.0(9)
_computing_cell_refinement 'HKL Scalepack (Otwinowski & Minor 1997)'
_computing_data_collection 'COLLECT (Nonius, 2000)'
_computing_data_reduction 'HKL Denzo and Scalepack (Otwinowski & Minor 1997)'
_computing_molecular_graphics 'ORTEP-3 for Windows (Farrugia, 1997)'
_computing_publication_material 'SHELXL-97 (Sheldrick, 1997)'
_computing_structure_refinement 'SHELXL-97 (Sheldrick, 1997)'
_computing_structure_solution 'SIR97 (Altomare  et al., 1999)'
_diffrn_ambient_temperature 110
_diffrn_measured_fraction_theta_full 0.993
_diffrn_measured_fraction_theta_max 0.993
_diffrn_measurement_device 'KappaCCD (with Oxford Cryostream)'
_diffrn_measurement_method ' \w scans with \k offsets'
_diffrn_radiation_monochromator graphite
_diffrn_radiation_source 'fine-focus sealed tube'
_diffrn_radiation_type MoK\a
_diffrn_radiation_wavelength 0.71073
_diffrn_reflns_av_R_equivalents 0.045
_diffrn_reflns_av_sigmaI/netI 0.0737
_diffrn_reflns_limit_h_max 13
_diffrn_reflns_limit_h_min -13
_diffrn_reflns_limit_k_max 19
_diffrn_reflns_limit_k_min -19
_diffrn_reflns_limit_l_max 22
_diffrn_reflns_limit_l_min -22
_diffrn_reflns_number 21769
_diffrn_reflns_theta_full 27.5
_diffrn_reflns_theta_max 27.5
_diffrn_reflns_theta_min 2.5
_diffrn_standards_decay_% <2
_diffrn_standards_number 0
_exptl_absorpt_coefficient_mu 0.944
_exptl_absorpt_correction_T_max 0.895
_exptl_absorpt_correction_T_min 0.871
_exptl_absorpt_correction_type multi-scan
_exptl_absorpt_process_details 'HKL Scalepack (Otwinowski & Minor 1997)'
_exptl_crystal_colour red
_exptl_crystal_density_diffrn 1.486
_exptl_crystal_density_method 'not measured'
_exptl_crystal_description 'plate fragment'
_exptl_crystal_F_000 1150
_exptl_crystal_size_max 0.15
_exptl_crystal_size_mid 0.13
_exptl_crystal_size_min 0.12
_platon_squeeze_details ' ?'
_refine_diff_density_max 1.78
_refine_diff_density_min -1.05
_refine_diff_density_rms 0.135
_refine_ls_extinction_coef 0.0012(6)
_refine_ls_extinction_expression Fc^*^=kFc[1+0.001xFc^2^\l^3^/sin(2\q)]^-1/4^
_refine_ls_extinction_method SHELXL
_refine_ls_goodness_of_fit_ref 1.285
_refine_ls_hydrogen_treatment constr
_refine_ls_matrix_type full
_refine_ls_number_parameters 612
_refine_ls_number_reflns 11539
_refine_ls_number_restraints 0
_refine_ls_restrained_S_all 1.285
_refine_ls_R_factor_all 0.099
_refine_ls_R_factor_gt 0.068
_refine_ls_shift/su_max 0.002
_refine_ls_shift/su_mean 0.000
_refine_ls_structure_factor_coef Fsqd
_refine_ls_weighting_details 'calc w=1/[\s^2^(Fo^2^)+(0.0885P)^2^+1.0P] where P=(Fo^2^+2Fc^2^)/3'
_refine_ls_weighting_scheme calc
_refine_ls_wR_factor_gt 0.187
_refine_ls_wR_factor_ref 0.196
_reflns_number_gt 8162
_reflns_number_total 11539
_reflns_threshold_expression I>2\s(I)
_cod_data_source_file ic800183v-file004_1.cif
_cod_data_source_block M'MOF1_FeAg-honeycomb-2C6H4Cl2-2CH3CN
_cod_depositor_comments
;
The following automatic conversions were performed:
'_symmetry_cell_setting' value 'Triclinic' changed to 'triclinic'
according to '/home/saulius/struct/CIF-dictionaries/cif_core.dic'
dictionary named 'cif_core.dic' version 2.4.1 from 2010-06-29.

Automatic conversion script
Id: cif_fix_enum 1527 2010-12-29 10:47:43Z saulius 
;
_cod_original_sg_symbol_H-M 'P -1 '
_cod_database_code 4304998

loop_
_symmetry_equiv_pos_as_xyz
'x, y, z'
'-x, -y, -z'

loop_
_atom_site_label
_atom_site_type_symbol
_atom_site_fract_x
_atom_site_fract_y
_atom_site_fract_z
_atom_site_U_iso_or_equiv
_atom_site_adp_type
_atom_site_occupancy
_atom_site_symmetry_multiplicity
_atom_site_calc_flag
_atom_site_refinement_flags
_atom_site_disorder_assembly
_atom_site_disorder_group
Ag1 Ag 0.18190(4) 0.74563(3) 1.22273(2) 0.02880(15) Uani 1 1 d . . .
Fe1 Fe 0.27047(6) 0.38866(5) 0.62991(4) 0.02204(18) Uani 1 1 d . . .
Cl1 Cl 0.75226(17) 0.28431(13) 0.25301(12) 0.0565(4) Uani 1 1 d . . .
Cl2 Cl 0.82235(17) 0.17473(13) 0.38308(11) 0.0554(4) Uani 1 1 d . . .
Cl3 Cl 0.4081(2) 0.35997(16) 0.18723(13) 0.0753(6) Uani 1 1 d . . .
Cl4 Cl 0.2704(2) 0.23416(17) 0.26729(14) 0.0719(6) Uani 1 1 d . . .
O1 O 0.3828(3) 0.4122(2) 0.7398(2) 0.0240(7) Uani 1 1 d . . .
O2 O 0.1425(3) 0.4626(2) 0.6952(2) 0.0253(7) Uani 1 1 d . . .
O3 O 0.3595(3) 0.4986(2) 0.6180(2) 0.0259(7) Uani 1 1 d . . .
O4 O 0.1590(3) 0.3802(2) 0.5219(2) 0.0268(8) Uani 1 1 d . . .
O5 O 0.3962(3) 0.3029(2) 0.5695(2) 0.0265(7) Uani 1 1 d . . .
O6 O 0.1788(3) 0.2719(2) 0.6258(2) 0.0261(7) Uani 1 1 d . . .
O7 O -0.0402(4) 0.6605(3) 1.1711(3) 0.0484(11) Uani 1 1 d . . .
O8 O -0.2333(4) 0.7012(3) 1.1411(3) 0.0533(12) Uani 1 1 d . . .
O9 O -0.0825(6) 0.8064(3) 1.2164(3) 0.0674(15) Uani 1 1 d . . .
N1 N 0.2232(4) 0.6683(3) 1.0926(2) 0.0276(9) Uani 1 1 d . . .
N2 N 0.2185(4) 0.6577(3) 0.3149(3) 0.0284(9) Uani 1 1 d . . .
N3 N 0.2132(4) -0.1098(3) 0.3202(3) 0.0290(10) Uani 1 1 d . . .
N4 N -0.1193(5) 0.7234(4) 1.1765(3) 0.0392(12) Uani 1 1 d . . .
C1 C 0.4729(5) 0.4581(4) 0.8830(3) 0.0329(12) Uani 1 1 d . . .
H1A H 0.4487 0.4123 0.9079 0.049 Uiso 1 1 calc R . .
H1B H 0.4871 0.5202 0.9266 0.049 Uiso 1 1 calc R . .
H1C H 0.5526 0.4406 0.8592 0.049 Uiso 1 1 calc R . .
C2 C 0.3666(5) 0.4598(3) 0.8145(3) 0.0251(10) Uani 1 1 d . . .
C3 C 0.2559(5) 0.5100(4) 0.8352(3) 0.0257(11) Uani 1 1 d . . .
C4 C 0.1477(5) 0.5044(3) 0.7742(3) 0.0255(11) Uani 1 1 d . . .
C5 C 0.0267(5) 0.5501(4) 0.8005(3) 0.0324(12) Uani 1 1 d . . .
H5A H 0.0390 0.6178 0.8142 0.049 Uiso 1 1 calc R . .
H5B H 0.0080 0.5369 0.8502 0.049 Uiso 1 1 calc R . .
H5C H -0.0458 0.5253 0.7542 0.049 Uiso 1 1 calc R . .
C6 C 0.1814(5) 0.5779(4) 1.0573(3) 0.0325(12) Uani 1 1 d . . .
H6 H 0.1422 0.5493 1.0902 0.039 Uiso 1 1 calc R . .
C7 C 0.1925(5) 0.5251(4) 0.9761(3) 0.0326(12) Uani 1 1 d . . .
H7 H 0.1609 0.4615 0.9540 0.039 Uiso 1 1 calc R . .
C8 C 0.2501(4) 0.5640(4) 0.9254(3) 0.0252(11) Uani 1 1 d . . .
C9 C 0.2954(6) 0.6564(4) 0.9627(3) 0.0363(13) Uani 1 1 d . . .
H9 H 0.3369 0.6862 0.9317 0.044 Uiso 1 1 calc R . .
C10 C 0.2809(6) 0.7056(4) 1.0447(3) 0.0390(14) Uani 1 1 d . . .
H10 H 0.3132 0.7690 1.0686 0.047 Uiso 1 1 calc R . .
C11 C 0.4281(5) 0.6216(4) 0.5767(3) 0.0288(11) Uani 1 1 d . . .
H11A H 0.4874 0.6344 0.6299 0.043 Uiso 1 1 calc R . .
H11B H 0.3761 0.6756 0.5798 0.043 Uiso 1 1 calc R . .
H11C H 0.4780 0.6100 0.5303 0.043 Uiso 1 1 calc R . .
C12 C 0.3409(5) 0.5373(4) 0.5617(3) 0.0269(11) Uani 1 1 d . . .
C13 C 0.2458(5) 0.5056(4) 0.4892(3) 0.0245(10) Uani 1 1 d . . .
C14 C 0.1590(5) 0.4282(4) 0.4733(3) 0.0269(11) Uani 1 1 d . . .
C15 C 0.0593(5) 0.3959(4) 0.3954(3) 0.0351(13) Uani 1 1 d . . .
H15A H 0.0069 0.3424 0.3957 0.053 Uiso 1 1 calc R . .
H15B H 0.1023 0.3771 0.3454 0.053 Uiso 1 1 calc R . .
H15C H 0.0034 0.4469 0.3940 0.053 Uiso 1 1 calc R . .
C16 C 0.1293(5) 0.6618(4) 0.3642(3) 0.0285(11) Uani 1 1 d . . .
H16 H 0.0578 0.6989 0.3597 0.034 Uiso 1 1 calc R . .
C17 C 0.1352(5) 0.6148(4) 0.4218(3) 0.0301(12) Uani 1 1 d . . .
H17 H 0.0709 0.6221 0.4570 0.036 Uiso 1 1 calc R . .
C18 C 0.2353(5) 0.5575(4) 0.4273(3) 0.0266(11) Uani 1 1 d . . .
C19 C 0.3268(5) 0.5515(4) 0.3750(3) 0.0315(12) Uani 1 1 d . . .
H19 H 0.3972 0.5127 0.3763 0.038 Uiso 1 1 calc R . .
C20 C 0.3152(5) 0.6021(4) 0.3207(3) 0.0307(12) Uani 1 1 d . . .
H20 H 0.3794 0.5971 0.2856 0.037 Uiso 1 1 calc R . .
C21 C 0.4737(5) 0.1811(4) 0.4631(3) 0.0324(12) Uani 1 1 d . . .
H21A H 0.4490 0.1904 0.4089 0.049 Uiso 1 1 calc R . .
H21B H 0.4797 0.1141 0.4536 0.049 Uiso 1 1 calc R . .
H21C H 0.5577 0.2140 0.4907 0.049 Uiso 1 1 calc R . .
C22 C 0.3726(5) 0.2193(4) 0.5189(3) 0.0244(10) Uani 1 1 d . . .
C23 C 0.2643(5) 0.1611(3) 0.5134(3) 0.0242(10) Uani 1 1 d . . .
C24 C 0.1751(5) 0.1903(4) 0.5713(3) 0.0256(11) Uani 1 1 d . . .
C25 C 0.0704(5) 0.1222(4) 0.5721(4) 0.0362(13) Uani 1 1 d . . .
H25A H 0.0452 0.1412 0.6283 0.054 Uiso 1 1 calc R . .
H25B H 0.1028 0.0594 0.5582 0.054 Uiso 1 1 calc R . .
H25C H -0.0048 0.1219 0.5304 0.054 Uiso 1 1 calc R . .
C26 C 0.1641(6) -0.0347(4) 0.3063(3) 0.0337(12) Uani 1 1 d . . .
H26 H 0.1173 -0.0425 0.2520 0.040 Uiso 1 1 calc R . .
C27 C 0.1775(5) 0.0544(4) 0.3668(3) 0.0344(12) Uani 1 1 d . . .
H27 H 0.1419 0.1060 0.3538 0.041 Uiso 1 1 calc R . .
C28 C 0.2446(5) 0.0665(4) 0.4473(3) 0.0265(11) Uani 1 1 d . . .
C29 C 0.2937(5) -0.0127(4) 0.4615(3) 0.0324(12) Uani 1 1 d . . .
H29 H 0.3393 -0.0078 0.5154 0.039 Uiso 1 1 calc R . .
C30 C 0.2761(5) -0.0983(4) 0.3972(3) 0.0308(12) Uani 1 1 d . . .
H30 H 0.3103 -0.1513 0.4083 0.037 Uiso 1 1 calc R . .
C31 C 0.7820(6) 0.1671(5) 0.2182(4) 0.0459(15) Uani 1 1 d . . .
C32 C 0.8132(6) 0.1201(5) 0.2752(4) 0.0436(15) Uani 1 1 d . . .
C33 C 0.8344(7) 0.0244(5) 0.2426(5) 0.0593(19) Uani 1 1 d . . .
H33 H 0.8538 -0.0091 0.2804 0.071 Uiso 1 1 calc R . .
C34 C 0.8281(9) -0.0208(6) 0.1597(5) 0.068(2) Uani 1 1 d . . .
H34 H 0.8429 -0.0856 0.1394 0.081 Uiso 1 1 calc R . .
C35 C 0.8004(8) 0.0261(6) 0.1044(5) 0.069(2) Uani 1 1 d . . .
H35 H 0.7975 -0.0060 0.0457 0.083 Uiso 1 1 calc R . .
C36 C 0.7763(7) 0.1203(6) 0.1331(5) 0.0560(18) Uani 1 1 d . . .
H36 H 0.7560 0.1524 0.0942 0.067 Uiso 1 1 calc R . .
C37 C 0.2672(7) 0.2974(6) 0.1357(5) 0.061(2) Uani 1 1 d . . .
C38 C 0.2050(6) 0.2398(5) 0.1677(4) 0.0494(16) Uani 1 1 d . . .
C39 C 0.0947(8) 0.1878(6) 0.1258(5) 0.068(2) Uani 1 1 d . . .
H39 H 0.0560 0.1484 0.1498 0.082 Uiso 1 1 calc R . .
C40 C 0.0387(8) 0.1913(7) 0.0498(5) 0.074(2) Uani 1 1 d . . .
H40 H -0.0385 0.1544 0.0208 0.089 Uiso 1 1 calc R . .
C41 C 0.0953(9) 0.2494(8) 0.0146(5) 0.080(3) Uani 1 1 d . . .
H41 H 0.0557 0.2543 -0.0375 0.097 Uiso 1 1 calc R . .
C42 C 0.2124(8) 0.3007(6) 0.0576(5) 0.067(2) Uani 1 1 d . . .
H42 H 0.2542 0.3379 0.0329 0.080 Uiso 1 1 calc R . .
N5 N 0.7488(11) 0.0476(7) 0.8962(6) 0.108(3) Uani 1 1 d . . .
C43 C 0.6529(12) 0.0023(8) 0.8658(7) 0.093(3) Uani 1 1 d . . .
C44 C 0.5338(12) -0.0522(12) 0.8323(16) 0.213(11) Uani 1 1 d . . .
N6 N 0.4401(8) 0.0309(6) 0.6725(5) 0.088(2) Uani 1 1 d . . .
C45 C 0.4412(6) 0.1137(5) 0.7022(3) 0.0394(14) Uani 1 1 d . . .
C46 C 0.4583(7) 0.2036(6) 0.7395(5) 0.060(2) Uani 1 1 d . . .
H46A H 0.4026 0.2241 0.7830 0.091 Uiso 1 1 calc R . .
H46B H 0.4362 0.2348 0.6980 0.091 Uiso 1 1 calc R . .
H46C H 0.5489 0.2199 0.7658 0.091 Uiso 1 1 calc R . .

loop_
_atom_site_aniso_label
_atom_site_aniso_U_11
_atom_site_aniso_U_22
_atom_site_aniso_U_33
_atom_site_aniso_U_23
_atom_site_aniso_U_13
_atom_site_aniso_U_12
Ag1 0.0380(2) 0.0235(2) 0.0219(2) 0.00197(16) 0.00941(16) 0.00268(16)
Fe1 0.0255(4) 0.0205(4) 0.0189(3) 0.0038(3) 0.0066(3) 0.0025(3)
Cl1 0.0619(10) 0.0502(10) 0.0627(11) 0.0249(9) 0.0126(9) 0.0093(8)
Cl2 0.0590(10) 0.0577(11) 0.0487(9) 0.0157(8) 0.0114(8) 0.0112(8)
Cl3 0.0863(14) 0.0799(15) 0.0575(11) 0.0246(10) 0.0036(10) -0.0264(12)
Cl4 0.0624(11) 0.0932(16) 0.0705(13) 0.0441(12) 0.0039(10) 0.0038(10)
O1 0.0239(17) 0.0268(19) 0.0200(17) 0.0051(14) 0.0063(13) 0.0046(14)
O2 0.0246(17) 0.0262(19) 0.0231(17) 0.0046(14) 0.0063(14) 0.0059(14)
O3 0.0264(17) 0.0247(19) 0.0267(18) 0.0096(15) 0.0034(14) 0.0000(14)
O4 0.0275(18) 0.028(2) 0.0248(18) 0.0080(15) 0.0053(14) -0.0014(15)
O5 0.0260(17) 0.0242(19) 0.0277(18) 0.0040(15) 0.0108(14) 0.0024(14)
O6 0.0314(18) 0.0205(19) 0.0260(18) 0.0047(15) 0.0108(15) 0.0017(14)
O7 0.037(2) 0.041(3) 0.057(3) 0.003(2) 0.008(2) 0.005(2)
O8 0.045(3) 0.052(3) 0.057(3) 0.014(2) 0.001(2) 0.003(2)
O9 0.100(4) 0.032(3) 0.057(3) 0.008(2) -0.010(3) -0.009(3)
N1 0.037(2) 0.026(2) 0.019(2) 0.0034(18) 0.0123(18) 0.0021(19)
N2 0.030(2) 0.027(2) 0.030(2) 0.0098(19) 0.0105(19) 0.0017(18)
N3 0.036(2) 0.021(2) 0.028(2) 0.0025(18) 0.0121(19) -0.0011(18)
N4 0.048(3) 0.036(3) 0.032(3) 0.009(2) 0.008(2) -0.008(2)
C1 0.035(3) 0.035(3) 0.024(3) 0.004(2) 0.003(2) 0.006(2)
C2 0.030(3) 0.021(3) 0.023(2) 0.005(2) 0.008(2) -0.001(2)
C3 0.029(3) 0.024(3) 0.025(2) 0.007(2) 0.011(2) 0.005(2)
C4 0.029(3) 0.021(3) 0.028(3) 0.009(2) 0.008(2) 0.004(2)
C5 0.031(3) 0.037(3) 0.027(3) 0.007(2) 0.008(2) 0.011(2)
C6 0.041(3) 0.031(3) 0.025(3) 0.005(2) 0.014(2) -0.001(2)
C7 0.045(3) 0.025(3) 0.028(3) 0.007(2) 0.011(2) 0.001(2)
C8 0.023(2) 0.031(3) 0.021(2) 0.007(2) 0.009(2) 0.005(2)
C9 0.050(3) 0.032(3) 0.028(3) 0.009(2) 0.012(3) -0.003(3)
C10 0.062(4) 0.022(3) 0.030(3) 0.004(2) 0.012(3) -0.003(3)
C11 0.031(3) 0.024(3) 0.032(3) 0.010(2) 0.006(2) 0.001(2)
C12 0.024(2) 0.024(3) 0.031(3) 0.006(2) 0.009(2) 0.004(2)
C13 0.022(2) 0.025(3) 0.028(3) 0.008(2) 0.009(2) 0.002(2)
C14 0.028(3) 0.030(3) 0.023(2) 0.007(2) 0.008(2) 0.006(2)
C15 0.039(3) 0.039(3) 0.028(3) 0.013(2) 0.004(2) -0.002(3)
C16 0.030(3) 0.027(3) 0.029(3) 0.007(2) 0.012(2) 0.010(2)
C17 0.025(3) 0.037(3) 0.030(3) 0.011(2) 0.011(2) 0.005(2)
C18 0.029(3) 0.025(3) 0.025(3) 0.007(2) 0.005(2) 0.002(2)
C19 0.024(3) 0.034(3) 0.038(3) 0.014(2) 0.008(2) 0.007(2)
C20 0.028(3) 0.035(3) 0.032(3) 0.011(2) 0.015(2) 0.008(2)
C21 0.034(3) 0.029(3) 0.033(3) 0.006(2) 0.015(2) 0.008(2)
C22 0.027(2) 0.026(3) 0.020(2) 0.006(2) 0.007(2) 0.006(2)
C23 0.029(3) 0.023(3) 0.021(2) 0.006(2) 0.008(2) 0.004(2)
C24 0.028(3) 0.025(3) 0.022(2) 0.005(2) 0.007(2) 0.003(2)
C25 0.037(3) 0.029(3) 0.042(3) 0.006(3) 0.017(3) -0.004(2)
C26 0.046(3) 0.030(3) 0.021(3) 0.005(2) 0.005(2) 0.001(2)
C27 0.042(3) 0.023(3) 0.035(3) 0.006(2) 0.009(2) 0.003(2)
C28 0.029(3) 0.025(3) 0.027(3) 0.006(2) 0.016(2) 0.004(2)
C29 0.044(3) 0.028(3) 0.021(3) 0.005(2) 0.001(2) 0.000(2)
C30 0.041(3) 0.022(3) 0.032(3) 0.008(2) 0.012(2) 0.007(2)
C31 0.038(3) 0.048(4) 0.056(4) 0.022(3) 0.006(3) 0.006(3)
C32 0.034(3) 0.051(4) 0.047(4) 0.020(3) 0.002(3) 0.004(3)
C33 0.062(4) 0.056(5) 0.063(5) 0.025(4) 0.006(4) 0.013(4)
C34 0.099(6) 0.050(5) 0.053(5) 0.013(4) 0.018(4) 0.025(4)
C35 0.084(6) 0.057(5) 0.055(5) 0.005(4) 0.011(4) 0.020(4)
C36 0.054(4) 0.066(5) 0.051(4) 0.021(4) 0.011(3) 0.006(4)
C37 0.062(4) 0.079(6) 0.051(4) 0.028(4) 0.022(4) 0.026(4)
C38 0.045(4) 0.060(4) 0.047(4) 0.021(3) 0.011(3) 0.008(3)
C39 0.067(5) 0.075(6) 0.066(5) 0.031(4) 0.006(4) -0.003(4)
C40 0.059(5) 0.096(7) 0.059(5) 0.014(5) 0.015(4) 0.005(4)
C41 0.069(5) 0.122(8) 0.045(4) 0.019(5) 0.015(4) 0.009(5)
C42 0.070(5) 0.086(6) 0.050(4) 0.027(4) 0.021(4) 0.013(4)
N5 0.130(8) 0.094(7) 0.097(7) 0.034(5) 0.006(6) -0.013(6)
C43 0.101(8) 0.088(8) 0.089(7) 0.027(6) 0.019(6) 0.005(6)
C44 0.056(7) 0.122(12) 0.39(3) 0.006(15) 0.017(11) -0.014(7)
N6 0.092(5) 0.078(6) 0.083(5) 0.012(4) 0.023(4) -0.006(4)
C45 0.051(4) 0.039(4) 0.026(3) 0.002(3) 0.019(3) -0.007(3)
C46 0.048(4) 0.081(6) 0.062(5) 0.037(4) 0.010(3) 0.017(4)

loop_
_atom_type_symbol
_atom_type_description
_atom_type_scat_dispersion_real
_atom_type_scat_dispersion_imag
_atom_type_scat_source
C C 0.0033 0.0016 'International Tables Vol C Tables 4.2.6.8 and 6.1.1.4'
H H 0.0000 0.0000 'International Tables Vol C Tables 4.2.6.8 and 6.1.1.4'
Ag Ag -0.8971 1.1015 'International Tables Vol C Tables 4.2.6.8 and 6.1.1.4'
Cl Cl 0.1484 0.1585 'International Tables Vol C Tables 4.2.6.8 and 6.1.1.4'
Fe Fe 0.3463 0.8444 'International Tables Vol C Tables 4.2.6.8 and 6.1.1.4'
N N 0.0061 0.0033 'International Tables Vol C Tables 4.2.6.8 and 6.1.1.4'
O O 0.0106 0.0060 'International Tables Vol C Tables 4.2.6.8 and 6.1.1.4'

loop_
_geom_angle_atom_site_label_1
_geom_angle_atom_site_label_2
_geom_angle_atom_site_label_3
_geom_angle
_geom_angle_site_symmetry_1
_geom_angle_site_symmetry_3
_geom_angle_publ_flag
N1 Ag1 N3 139.38(16) . 1_566 ?
N1 Ag1 N2 113.11(16) . 1_556 ?
N3 Ag1 N2 98.52(16) 1_566 1_556 ?
N1 Ag1 O7 85.59(15) . . ?
N3 Ag1 O7 122.21(15) 1_566 . ?
N2 Ag1 O7 87.00(15) 1_556 . ?
O2 Fe1 O1 86.52(14) . . ?
O2 Fe1 O6 89.46(14) . . ?
O1 Fe1 O6 96.91(14) . . ?
O2 Fe1 O3 94.78(15) . . ?
O1 Fe1 O3 89.33(14) . . ?
O6 Fe1 O3 172.67(14) . . ?
O2 Fe1 O4 90.68(14) . . ?
O1 Fe1 O4 173.67(15) . . ?
O6 Fe1 O4 88.73(14) . . ?
O3 Fe1 O4 85.24(14) . . ?
O2 Fe1 O5 173.60(14) . . ?
O1 Fe1 O5 91.14(14) . . ?
O6 Fe1 O5 84.91(14) . . ?
O3 Fe1 O5 91.14(14) . . ?
O4 Fe1 O5 92.23(14) . . ?
C2 O1 Fe1 131.2(3) . . ?
C4 O2 Fe1 131.0(3) . . ?
C12 O3 Fe1 132.0(3) . . ?
C14 O4 Fe1 132.3(3) . . ?
C22 O5 Fe1 127.2(3) . . ?
C24 O6 Fe1 128.7(3) . . ?
N4 O7 Ag1 105.6(3) . . ?
C6 N1 C10 116.7(4) . . ?
C6 N1 Ag1 117.6(3) . . ?
C10 N1 Ag1 125.7(4) . . ?
C16 N2 C20 116.5(4) . . ?
C16 N2 Ag1 115.8(3) . 1_554 ?
C20 N2 Ag1 127.6(3) . 1_554 ?
C30 N3 C26 117.5(4) . . ?
C30 N3 Ag1 119.5(3) . 1_544 ?
C26 N3 Ag1 122.9(4) . 1_544 ?
O9 N4 O8 121.2(6) . . ?
O9 N4 O7 119.7(5) . . ?
O8 N4 O7 119.1(5) . . ?
C2 C1 H1A 109.5 . . ?
C2 C1 H1B 109.5 . . ?
H1A C1 H1B 109.5 . . ?
C2 C1 H1C 109.5 . . ?
H1A C1 H1C 109.5 . . ?
H1B C1 H1C 109.5 . . ?
O1 C2 C3 124.4(4) . . ?
O1 C2 C1 115.5(4) . . ?
C3 C2 C1 120.1(4) . . ?
C4 C3 C2 121.9(5) . . ?
C4 C3 C8 119.0(4) . . ?
C2 C3 C8 118.9(4) . . ?
O2 C4 C3 124.7(5) . . ?
O2 C4 C5 115.3(4) . . ?
C3 C4 C5 120.0(5) . . ?
C4 C5 H5A 109.5 . . ?
C4 C5 H5B 109.5 . . ?
H5A C5 H5B 109.5 . . ?
C4 C5 H5C 109.5 . . ?
H5A C5 H5C 109.5 . . ?
H5B C5 H5C 109.5 . . ?
N1 C6 C7 123.0(5) . . ?
N1 C6 H6 118.5 . . ?
C7 C6 H6 118.5 . . ?
C6 C7 C8 120.6(5) . . ?
C6 C7 H7 119.7 . . ?
C8 C7 H7 119.7 . . ?
C9 C8 C7 116.0(5) . . ?
C9 C8 C3 122.3(4) . . ?
C7 C8 C3 121.7(5) . . ?
C10 C9 C8 120.5(5) . . ?
C10 C9 H9 119.8 . . ?
C8 C9 H9 119.8 . . ?
N1 C10 C9 123.2(5) . . ?
N1 C10 H10 118.4 . . ?
C9 C10 H10 118.4 . . ?
C12 C11 H11A 109.5 . . ?
C12 C11 H11B 109.5 . . ?
H11A C11 H11B 109.5 . . ?
C12 C11 H11C 109.5 . . ?
H11A C11 H11C 109.5 . . ?
H11B C11 H11C 109.5 . . ?
O3 C12 C13 124.3(5) . . ?
O3 C12 C11 115.7(4) . . ?
C13 C12 C11 120.0(5) . . ?
C14 C13 C12 122.3(5) . . ?
C14 C13 C18 119.0(4) . . ?
C12 C13 C18 118.7(4) . . ?
O4 C14 C13 123.9(5) . . ?
O4 C14 C15 115.0(5) . . ?
C13 C14 C15 121.0(5) . . ?
C14 C15 H15A 109.5 . . ?
C14 C15 H15B 109.5 . . ?
H15A C15 H15B 109.5 . . ?
C14 C15 H15C 109.5 . . ?
H15A C15 H15C 109.5 . . ?
H15B C15 H15C 109.5 . . ?
N2 C16 C17 123.6(5) . . ?
N2 C16 H16 118.2 . . ?
C17 C16 H16 118.2 . . ?
C18 C17 C16 119.5(5) . . ?
C18 C17 H17 120.3 . . ?
C16 C17 H17 120.3 . . ?
C17 C18 C19 117.1(5) . . ?
C17 C18 C13 121.2(4) . . ?
C19 C18 C13 121.7(4) . . ?
C20 C19 C18 119.8(5) . . ?
C20 C19 H19 120.1 . . ?
C18 C19 H19 120.1 . . ?
N2 C20 C19 123.5(5) . . ?
N2 C20 H20 118.3 . . ?
C19 C20 H20 118.3 . . ?
C22 C21 H21A 109.5 . . ?
C22 C21 H21B 109.5 . . ?
H21A C21 H21B 109.5 . . ?
C22 C21 H21C 109.5 . . ?
H21A C21 H21C 109.5 . . ?
H21B C21 H21C 109.5 . . ?
O5 C22 C23 125.3(4) . . ?
O5 C22 C21 115.5(4) . . ?
C23 C22 C21 119.2(4) . . ?
C22 C23 C24 121.0(4) . . ?
C22 C23 C28 119.5(4) . . ?
C24 C23 C28 119.5(4) . . ?
O6 C24 C23 123.9(5) . . ?
O6 C24 C25 115.9(4) . . ?
C23 C24 C25 120.1(5) . . ?
C24 C25 H25A 109.5 . . ?
C24 C25 H25B 109.5 . . ?
H25A C25 H25B 109.5 . . ?
C24 C25 H25C 109.5 . . ?
H25A C25 H25C 109.5 . . ?
H25B C25 H25C 109.5 . . ?
N3 C26 C27 123.7(5) . . ?
N3 C26 H26 118.1 . . ?
C27 C26 H26 118.1 . . ?
C26 C27 C28 118.7(5) . . ?
C26 C27 H27 120.7 . . ?
C28 C27 H27 120.7 . . ?
C29 C28 C27 117.2(5) . . ?
C29 C28 C23 122.4(5) . . ?
C27 C28 C23 120.4(5) . . ?
C30 C29 C28 119.9(5) . . ?
C30 C29 H29 120.0 . . ?
C28 C29 H29 120.0 . . ?
N3 C30 C29 123.0(5) . . ?
N3 C30 H30 118.5 . . ?
C29 C30 H30 118.5 . . ?
C36 C31 C32 120.0(7) . . ?
C36 C31 Cl1 119.2(5) . . ?
C32 C31 Cl1 120.8(5) . . ?
C31 C32 C33 117.9(6) . . ?
C31 C32 Cl2 122.4(5) . . ?
C33 C32 Cl2 119.7(5) . . ?
C34 C33 C32 121.8(7) . . ?
C34 C33 H33 119.1 . . ?
C32 C33 H33 119.1 . . ?
C33 C34 C35 120.0(8) . . ?
C33 C34 H34 120.0 . . ?
C35 C34 H34 120.0 . . ?
C34 C35 C36 120.6(8) . . ?
C34 C35 H35 119.7 . . ?
C36 C35 H35 119.7 . . ?
C31 C36 C35 119.7(7) . . ?
C31 C36 H36 120.2 . . ?
C35 C36 H36 120.2 . . ?
C38 C37 C42 117.4(8) . . ?
C38 C37 Cl3 122.3(6) . . ?
C42 C37 Cl3 120.3(6) . . ?
C39 C38 C37 122.5(7) . . ?
C39 C38 Cl4 118.5(6) . . ?
C37 C38 Cl4 119.0(6) . . ?
C38 C39 C40 120.9(8) . . ?
C38 C39 H39 119.6 . . ?
C40 C39 H39 119.6 . . ?
C39 C40 C41 119.6(8) . . ?
C39 C40 H40 120.2 . . ?
C41 C40 H40 120.2 . . ?
C40 C41 C42 118.8(8) . . ?
C40 C41 H41 120.6 . . ?
C42 C41 H41 120.6 . . ?
C37 C42 C41 120.7(8) . . ?
C37 C42 H42 119.6 . . ?
C41 C42 H42 119.6 . . ?
N5 C43 C44 177.4(16) . . ?
N6 C45 C46 172.2(8) . . ?
C45 C46 H46A 109.5 . . ?
C45 C46 H46B 109.5 . . ?
H46A C46 H46B 109.5 . . ?
C45 C46 H46C 109.5 . . ?
H46A C46 H46C 109.5 . . ?
H46B C46 H46C 109.5 . . ?

loop_
_geom_bond_atom_site_label_1
_geom_bond_atom_site_label_2
_geom_bond_distance
_geom_bond_site_symmetry_2
_geom_bond_publ_flag
Ag1 N1 2.242(4) . ?
Ag1 N3 2.252(4) 1_566 ?
Ag1 N2 2.378(4) 1_556 ?
Ag1 O7 2.540(4) . ?
Fe1 O2 1.979(3) . ?
Fe1 O1 1.979(3) . ?
Fe1 O6 1.989(3) . ?
Fe1 O3 1.993(3) . ?
Fe1 O4 1.994(3) . ?
Fe1 O5 2.003(3) . ?
Cl1 C31 1.726(7) . ?
Cl2 C32 1.732(7) . ?
Cl3 C37 1.700(9) . ?
Cl4 C38 1.766(7) . ?
O1 C2 1.272(6) . ?
O2 C4 1.274(6) . ?
O3 C12 1.278(6) . ?
O4 C14 1.277(6) . ?
O5 C22 1.272(6) . ?
O6 C24 1.272(6) . ?
O7 N4 1.260(7) . ?
O8 N4 1.245(7) . ?
O9 N4 1.241(7) . ?
N1 C6 1.342(7) . ?
N1 C10 1.344(7) . ?
N2 C16 1.334(6) . ?
N2 C20 1.338(7) . ?
N2 Ag1 2.378(4) 1_554 ?
N3 C30 1.333(7) . ?
N3 C26 1.335(7) . ?
N3 Ag1 2.252(4) 1_544 ?
C1 C2 1.497(7) . ?
C1 H1A 0.9800 . ?
C1 H1B 0.9800 . ?
C1 H1C 0.9800 . ?
C2 C3 1.415(7) . ?
C3 C4 1.403(7) . ?
C3 C8 1.490(7) . ?
C4 C5 1.503(7) . ?
C5 H5A 0.9800 . ?
C5 H5B 0.9800 . ?
C5 H5C 0.9800 . ?
C6 C7 1.370(7) . ?
C6 H6 0.9500 . ?
C7 C8 1.398(7) . ?
C7 H7 0.9500 . ?
C8 C9 1.380(8) . ?
C9 C10 1.377(8) . ?
C9 H9 0.9500 . ?
C10 H10 0.9500 . ?
C11 C12 1.496(7) . ?
C11 H11A 0.9800 . ?
C11 H11B 0.9800 . ?
C11 H11C 0.9800 . ?
C12 C13 1.408(7) . ?
C13 C14 1.408(7) . ?
C13 C18 1.509(7) . ?
C14 C15 1.498(7) . ?
C15 H15A 0.9800 . ?
C15 H15B 0.9800 . ?
C15 H15C 0.9800 . ?
C16 C17 1.392(8) . ?
C16 H16 0.9500 . ?
C17 C18 1.381(7) . ?
C17 H17 0.9500 . ?
C18 C19 1.386(7) . ?
C19 C20 1.383(8) . ?
C19 H19 0.9500 . ?
C20 H20 0.9500 . ?
C21 C22 1.515(7) . ?
C21 H21A 0.9800 . ?
C21 H21B 0.9800 . ?
C21 H21C 0.9800 . ?
C22 C23 1.406(7) . ?
C23 C24 1.424(7) . ?
C23 C28 1.489(7) . ?
C24 C25 1.508(7) . ?
C25 H25A 0.9800 . ?
C25 H25B 0.9800 . ?
C25 H25C 0.9800 . ?
C26 C27 1.390(8) . ?
C26 H26 0.9500 . ?
C27 C28 1.398(8) . ?
C27 H27 0.9500 . ?
C28 C29 1.394(8) . ?
C29 C30 1.382(8) . ?
C29 H29 0.9500 . ?
C30 H30 0.9500 . ?
C31 C36 1.377(10) . ?
C31 C32 1.392(9) . ?
C32 C33 1.405(10) . ?
C33 C34 1.339(11) . ?
C33 H33 0.9500 . ?
C34 C35 1.363(12) . ?
C34 H34 0.9500 . ?
C35 C36 1.388(11) . ?
C35 H35 0.9500 . ?
C36 H36 0.9500 . ?
C37 C38 1.380(10) . ?
C37 C42 1.389(10) . ?
C38 C39 1.355(10) . ?
C39 C40 1.360(11) . ?
C39 H39 0.9500 . ?
C40 C41 1.396(13) . ?
C40 H40 0.9500 . ?
C41 C42 1.409(12) . ?
C41 H41 0.9500 . ?
C42 H42 0.9500 . ?
N5 C43 1.161(13) . ?
C43 C44 1.424(17) . ?
N6 C45 1.188(10) . ?
C45 C46 1.298(10) . ?
C46 H46A 0.9800 . ?
C46 H46B 0.9800 . ?
C46 H46C 0.9800 . ?

loop_
_geom_torsion_atom_site_label_1
_geom_torsion_atom_site_label_2
_geom_torsion_atom_site_label_3
_geom_torsion_atom_site_label_4
_geom_torsion
_geom_torsion_site_symmetry_1
_geom_torsion_site_symmetry_2
_geom_torsion_site_symmetry_3
_geom_torsion_site_symmetry_4
_geom_torsion_publ_flag
O2 Fe1 O1 C2 -2.5(4) . . . . ?
O6 Fe1 O1 C2 -91.6(4) . . . . ?
O3 Fe1 O1 C2 92.3(4) . . . . ?
O4 Fe1 O1 C2 61.3(14) . . . . ?
O5 Fe1 O1 C2 -176.6(4) . . . . ?
O1 Fe1 O2 C4 1.3(4) . . . . ?
O6 Fe1 O2 C4 98.3(4) . . . . ?
O3 Fe1 O2 C4 -87.7(4) . . . . ?
O4 Fe1 O2 C4 -173.0(4) . . . . ?
O5 Fe1 O2 C4 69.9(14) . . . . ?
O2 Fe1 O3 C12 -90.3(4) . . . . ?
O1 Fe1 O3 C12 -176.8(4) . . . . ?
O6 Fe1 O3 C12 34.8(13) . . . . ?
O4 Fe1 O3 C12 0.0(4) . . . . ?
O5 Fe1 O3 C12 92.1(4) . . . . ?
O2 Fe1 O4 C14 96.0(4) . . . . ?
O1 Fe1 O4 C14 32.4(15) . . . . ?
O6 Fe1 O4 C14 -174.5(4) . . . . ?
O3 Fe1 O4 C14 1.3(4) . . . . ?
O5 Fe1 O4 C14 -89.7(4) . . . . ?
O2 Fe1 O5 C22 58.2(14) . . . . ?
O1 Fe1 O5 C22 126.6(4) . . . . ?
O6 Fe1 O5 C22 29.8(4) . . . . ?
O3 Fe1 O5 C22 -144.0(4) . . . . ?
O4 Fe1 O5 C22 -58.7(4) . . . . ?
O2 Fe1 O6 C24 154.0(4) . . . . ?
O1 Fe1 O6 C24 -119.6(4) . . . . ?
O3 Fe1 O6 C24 28.6(13) . . . . ?
O4 Fe1 O6 C24 63.3(4) . . . . ?
O5 Fe1 O6 C24 -29.1(4) . . . . ?
N1 Ag1 O7 N4 -118.2(4) . . . . ?
N3 Ag1 O7 N4 30.1(4) 1_566 . . . ?
N2 Ag1 O7 N4 128.3(4) 1_556 . . . ?
N3 Ag1 N1 C6 -178.7(4) 1_566 . . . ?
N2 Ag1 N1 C6 43.2(4) 1_556 . . . ?
O7 Ag1 N1 C6 -41.7(4) . . . . ?
N3 Ag1 N1 C10 -2.2(6) 1_566 . . . ?
N2 Ag1 N1 C10 -140.3(4) 1_556 . . . ?
O7 Ag1 N1 C10 134.8(5) . . . . ?
Ag1 O7 N4 O9 -12.5(6) . . . . ?
Ag1 O7 N4 O8 167.0(4) . . . . ?
Fe1 O1 C2 C3 -0.5(7) . . . . ?
Fe1 O1 C2 C1 177.7(3) . . . . ?
O1 C2 C3 C4 5.9(8) . . . . ?
C1 C2 C3 C4 -172.3(5) . . . . ?
O1 C2 C3 C8 -179.2(4) . . . . ?
C1 C2 C3 C8 2.7(7) . . . . ?
Fe1 O2 C4 C3 3.0(7) . . . . ?
Fe1 O2 C4 C5 -177.2(3) . . . . ?
C2 C3 C4 O2 -7.2(8) . . . . ?
C8 C3 C4 O2 177.9(5) . . . . ?
C2 C3 C4 C5 173.1(5) . . . . ?
C8 C3 C4 C5 -1.9(7) . . . . ?
C10 N1 C6 C7 -1.6(8) . . . . ?
Ag1 N1 C6 C7 175.2(4) . . . . ?
N1 C6 C7 C8 0.4(9) . . . . ?
C6 C7 C8 C9 1.1(8) . . . . ?
C6 C7 C8 C3 -176.1(5) . . . . ?
C4 C3 C8 C9 -94.7(6) . . . . ?
C2 C3 C8 C9 90.2(6) . . . . ?
C4 C3 C8 C7 82.2(6) . . . . ?
C2 C3 C8 C7 -92.9(6) . . . . ?
C7 C8 C9 C10 -1.2(8) . . . . ?
C3 C8 C9 C10 175.9(5) . . . . ?
C6 N1 C10 C9 1.4(9) . . . . ?
Ag1 N1 C10 C9 -175.1(4) . . . . ?
C8 C9 C10 N1 0.0(9) . . . . ?
Fe1 O3 C12 C13 -1.2(7) . . . . ?
Fe1 O3 C12 C11 178.6(3) . . . . ?
O3 C12 C13 C14 1.6(8) . . . . ?
C11 C12 C13 C14 -178.2(5) . . . . ?
O3 C12 C13 C18 -179.4(5) . . . . ?
C11 C12 C13 C18 0.7(7) . . . . ?
Fe1 O4 C14 C13 -1.2(8) . . . . ?
Fe1 O4 C14 C15 178.1(3) . . . . ?
C12 C13 C14 O4 -0.4(8) . . . . ?
C18 C13 C14 O4 -179.4(5) . . . . ?
C12 C13 C14 C15 -179.7(5) . . . . ?
C18 C13 C14 C15 1.4(7) . . . . ?
C20 N2 C16 C17 2.4(8) . . . . ?
Ag1 N2 C16 C17 180.0(4) 1_554 . . . ?
N2 C16 C17 C18 -2.5(8) . . . . ?
C16 C17 C18 C19 1.0(8) . . . . ?
C16 C17 C18 C13 179.7(5) . . . . ?
C14 C13 C18 C17 73.0(7) . . . . ?
C12 C13 C18 C17 -106.0(6) . . . . ?
C14 C13 C18 C19 -108.4(6) . . . . ?
C12 C13 C18 C19 72.6(7) . . . . ?
C17 C18 C19 C20 0.3(8) . . . . ?
C13 C18 C19 C20 -178.4(5) . . . . ?
C16 N2 C20 C19 -1.0(8) . . . . ?
Ag1 N2 C20 C19 -178.2(4) 1_554 . . . ?
C18 C19 C20 N2 -0.4(9) . . . . ?
Fe1 O5 C22 C23 -19.3(7) . . . . ?
Fe1 O5 C22 C21 162.5(3) . . . . ?
O5 C22 C23 C24 -5.6(8) . . . . ?
C21 C22 C23 C24 172.5(5) . . . . ?
O5 C22 C23 C28 176.1(5) . . . . ?
C21 C22 C23 C28 -5.8(7) . . . . ?
Fe1 O6 C24 C23 17.2(7) . . . . ?
Fe1 O6 C24 C25 -164.3(4) . . . . ?
C22 C23 C24 O6 6.9(8) . . . . ?
C28 C23 C24 O6 -174.8(5) . . . . ?
C22 C23 C24 C25 -171.4(5) . . . . ?
C28 C23 C24 C25 6.8(7) . . . . ?
C30 N3 C26 C27 1.5(8) . . . . ?
Ag1 N3 C26 C27 177.1(4) 1_544 . . . ?
N3 C26 C27 C28 -0.9(9) . . . . ?
C26 C27 C28 C29 -0.1(8) . . . . ?
C26 C27 C28 C23 178.4(5) . . . . ?
C22 C23 C28 C29 90.7(6) . . . . ?
C24 C23 C28 C29 -87.6(6) . . . . ?
C22 C23 C28 C27 -87.7(6) . . . . ?
C24 C23 C28 C27 94.0(6) . . . . ?
C27 C28 C29 C30 0.6(8) . . . . ?
C23 C28 C29 C30 -178.0(5) . . . . ?
C26 N3 C30 C29 -1.0(8) . . . . ?
Ag1 N3 C30 C29 -176.8(4) 1_544 . . . ?
C28 C29 C30 N3 0.0(8) . . . . ?
C36 C31 C32 C33 -1.8(9) . . . . ?
Cl1 C31 C32 C33 179.1(5) . . . . ?
C36 C31 C32 Cl2 179.9(5) . . . . ?
Cl1 C31 C32 Cl2 0.8(8) . . . . ?
C31 C32 C33 C34 1.5(11) . . . . ?
Cl2 C32 C33 C34 179.8(7) . . . . ?
C32 C33 C34 C35 0.0(13) . . . . ?
C33 C34 C35 C36 -1.1(14) . . . . ?
C32 C31 C36 C35 0.7(10) . . . . ?
Cl1 C31 C36 C35 179.8(6) . . . . ?
C34 C35 C36 C31 0.8(12) . . . . ?
C42 C37 C38 C39 0.1(12) . . . . ?
Cl3 C37 C38 C39 -178.1(7) . . . . ?
C42 C37 C38 Cl4 -179.4(6) . . . . ?
Cl3 C37 C38 Cl4 2.4(9) . . . . ?
C37 C38 C39 C40 -1.0(13) . . . . ?
Cl4 C38 C39 C40 178.5(7) . . . . ?
C38 C39 C40 C41 -0.2(14) . . . . ?
C39 C40 C41 C42 2.3(14) . . . . ?
C38 C37 C42 C41 2.1(12) . . . . ?
Cl3 C37 C42 C41 -179.7(7) . . . . ?
C40 C41 C42 C37 -3.3(13) . . . . ?

loop_
_platon_squeeze_void_nr
_platon_squeeze_void_average_x
_platon_squeeze_void_average_y
_platon_squeeze_void_average_z
_platon_squeeze_void_volume
_platon_squeeze_void_count_electrons
1 0.453 0.159 -0.018 48.8 5.0
2 0.547 0.840 0.018 48.4 5.0
